data_2244202
loop_
_publ_author_name
'Kamolov, Sanjar'
'Babaev, Bakhrom'
'Ibragimov, Aziz'
'Yakubov, Yuldash'
'Abdullaev, Akhrorjon'
'Ibragimov, Bakhtiyar'
'Ashurov, Jamshid'

_publ_section_title
;
 Synthesis, structure and Hirshfeld surface analysis of
 diaquadinitratobis(4-nitroaniline)copper(II)
;
_journal_coeditor_code YZ2022
_journal_issue 12
_journal_name_full 'Acta Crystallographica Section E'
_journal_page_first
;
;
_journal_paper_doi 10.1107/S2056989022010404
_journal_volume 78
_journal_year 2022
_chemical_formula_iupac '[Cu (N O3)2 (C6 H6 N2 O2)2 (H2 O)2]'
_chemical_formula_moiety 'C12 H16 Cu N6 O12'
_chemical_formula_sum 'C12 H16 Cu N6 O12'
_chemical_formula_weight 499.86
_chemical_name_systematic
;
Diaquadinitratobis(4-nitroaniline)copper(II)
;
_space_group_crystal_system monoclinic
_space_group_IT_number 14
_space_group_name_Hall '-P 2ybc'
_space_group_name_H-M_alt 'P 1 21/c 1'
_atom_sites_solution_hydrogens mixed
_atom_sites_solution_primary dual
_atom_sites_solution_secondary difmap
_audit_creation_method
;
Olex2 1.5
(compiled 2022.04.07 svn.rca3783a0 for OlexSys, GUI svn.r6498)
;
_cell_angle_alpha 90
_cell_angle_beta 92.286(3)
_cell_angle_gamma 90
_cell_formula_units_Z 2
_cell_length_a 5.4741(2)
_cell_length_b 22.5679(6)
_cell_length_c 7.6478(2)
_cell_measurement_reflns_used 2724
_cell_measurement_temperature 293(2)
_cell_measurement_theta_max 70.1780
_cell_measurement_theta_min 3.9040
_cell_volume 944.05(5)
_computing_cell_refinement
;
CrysAlisPro (Rigaku OD, 2020)
;
_computing_data_collection
;
CrysAlisPro (Rigaku OD, 2020)
;
_computing_data_reduction
;
CrysAlisPro (Rigaku OD, 2020)
;
_computing_molecular_graphics
;
Mercury (Macrae <i>et al.</i>,  2020)
;
_computing_publication_material
;
publCIF (Westrip, 2010)
;
_computing_structure_refinement
;
<i>SHELXL2019/2</i> (Sheldrick, 2015b)
;
_computing_structure_solution
;
<i>SHELXT2018/2</i> (Sheldrick, 2015a)
;
_diffrn_ambient_temperature 293(2)
_diffrn_detector 'Hybrid Pixel Array Detector'
_diffrn_detector_area_resol_mean 10.0000
_diffrn_measured_fraction_theta_full 1.000
_diffrn_measured_fraction_theta_max 0.992
_diffrn_measurement_device 'four-circle diffractometer'
_diffrn_measurement_device_type 'XtaLAB Synergy, Single source at home/near, HyPix3000'
_diffrn_measurement_method '\w scans'
_diffrn_radiation_monochromator mirror
_diffrn_radiation_probe x-ray
_diffrn_radiation_type 'Cu K\a'
_diffrn_radiation_wavelength 1.54184
_diffrn_reflns_av_R_equivalents 0.0621
_diffrn_reflns_av_unetI/netI 0.0481
_diffrn_reflns_limit_h_max 6
_diffrn_reflns_limit_h_min -6
_diffrn_reflns_limit_k_max 19
_diffrn_reflns_limit_k_min -27
_diffrn_reflns_limit_l_max 9
_diffrn_reflns_limit_l_min -9
_diffrn_reflns_number 8364
_diffrn_reflns_theta_full 67.684
_diffrn_reflns_theta_max 71.518
_diffrn_reflns_theta_min 3.918
_diffrn_source 'micro-focus sealed X-ray tube'
_exptl_absorpt_coefficient_mu 2.382
_exptl_absorpt_correction_T_max 1.00000
_exptl_absorpt_correction_T_min 0.82883
_exptl_absorpt_correction_type multi-scan
_exptl_absorpt_process_details
;
(CrysAlisPro; Rigaku OD, 2020)
;
_exptl_crystal_colour 'metallic greenish green'
_exptl_crystal_density_diffrn 1.758
_exptl_crystal_description needle
_exptl_crystal_F_000 510
_exptl_crystal_size_max 0.18
_exptl_crystal_size_mid 0.15
_exptl_crystal_size_min 0.14
_refine_diff_density_max 0.523
_refine_diff_density_min -0.872
_refine_ls_extinction_coef 0.0033(5)
_refine_ls_extinction_expression Fc^*^=kFc[1+0.001xFc^2^\l^3^/sin(2\q)]^-1/4^
_refine_ls_extinction_method
;
SHELXL-2019/2 (Sheldrick 2015a)
;
_refine_ls_goodness_of_fit_ref 1.042
_refine_ls_hydrogen_treatment mixed
_refine_ls_matrix_type full
_refine_ls_number_parameters 159
_refine_ls_number_reflns 1832
_refine_ls_number_restraints 0
_refine_ls_restrained_S_all 1.042
_refine_ls_R_factor_all 0.0579
_refine_ls_R_factor_gt 0.0449
_refine_ls_shift/su_max 0.000
_refine_ls_shift/su_mean 0.000
_refine_ls_structure_factor_coef Fsqd
_refine_ls_weighting_details 'w=1/[\s^2^(Fo^2^)+(0.0573P)^2^+0.7131P] where P=(Fo^2^+2Fc^2^)/3'
_refine_ls_weighting_scheme calc
_refine_ls_wR_factor_gt 0.1140
_refine_ls_wR_factor_ref 0.1232
_reflns_number_gt 1457
_reflns_number_total 1832
_reflns_threshold_expression 'I > 2\s(I)'
_cod_data_source_file yz2022sup1.cif
_cod_data_source_block I
_cod_database_code 2244202
_shelx_space_group_comment
;
The symmetry employed for this shelxl refinement is uniquely defined
by the following loop, which should always be used as a source of
symmetry information in preference to the above space-group names.
They are only intended as comments.
;
_shelx_estimated_absorpt_t_min 0.674
_shelx_estimated_absorpt_t_max 0.731

loop_
_space_group_symop_operation_xyz
'x, y, z'
'-x, y+1/2, -z+1/2'
'-x, -y, -z'
'x, -y-1/2, z-1/2'

loop_
_atom_site_type_symbol
_atom_site_label
_atom_site_fract_x
_atom_site_fract_y
_atom_site_fract_z
_atom_site_U_iso_or_equiv
_atom_site_adp_type
_atom_site_calc_flag
_atom_site_occupancy
_atom_site_disorder_assembly
_atom_site_disorder_group
Cu Cu1 0.500000 0.500000 0.500000 0.0261(2) Uani d 1 . .
O O1W 0.6912(5) 0.57083(11) 0.4300(4) 0.0379(6) Uani d 1 . .
N N1 0.6669(6) 0.45393(11) 0.3061(4) 0.0294(6) Uani d 1 . .
O O3 0.1479(4) 0.52675(14) 0.3283(3) 0.0495(7) Uani d 1 . .
O O4 0.3458(5) 0.53819(13) 0.0932(4) 0.0554(7) Uani d 1 . .
N N3 0.1596(5) 0.54597(13) 0.1725(4) 0.0370(6) Uani d 1 . .
C C1 0.6119(6) 0.39265(13) 0.2771(4) 0.0282(6) Uani d 1 . .
O O2 0.5581(9) 0.17631(14) 0.2427(5) 0.0967(14) Uani d 1 . .
O O5 -0.0187(6) 0.57134(19) 0.1086(5) 0.0865(12) Uani d 1 . .
C C6 0.4005(6) 0.37830(15) 0.1797(5) 0.0379(8) Uani d 1 . .
H H6 0.300983 0.408167 0.132632 0.046 Uiso calc 1 . .
N N2 0.4156(10) 0.21426(17) 0.1934(6) 0.0727(13) Uani d 1 . .
C C2 0.7614(7) 0.34918(15) 0.3474(5) 0.0400(8) Uani d 1 . .
H H2 0.901766 0.358992 0.413589 0.048 Uiso calc 1 . .
C C4 0.4876(8) 0.27703(16) 0.2229(5) 0.0490(10) Uani d 1 . .
C C5 0.3390(8) 0.32017(17) 0.1532(5) 0.0488(9) Uani d 1 . .
H H5 0.197557 0.310181 0.088452 0.059 Uiso calc 1 . .
C C3 0.6984(9) 0.28969(16) 0.3173(6) 0.0532(11) Uani d 1 . .
H H3 0.798430 0.259361 0.360899 0.064 Uiso calc 1 . .
O O1 0.2167(10) 0.20459(17) 0.1186(7) 0.1147(17) Uani d 1 . .
H H1A 0.628(7) 0.4740(17) 0.220(5) 0.032(9) Uiso d 1 . .
H H1B 0.818(8) 0.4609(19) 0.334(6) 0.053(13) Uiso d 1 . .
H H1WA 0.813(10) 0.565(2) 0.376(7) 0.075(17) Uiso d 1 . .
H H1WB 0.621(10) 0.595(3) 0.379(7) 0.071(18) Uiso d 1 . .

loop_
_atom_site_aniso_label
_atom_site_aniso_U_11
_atom_site_aniso_U_22
_atom_site_aniso_U_33
_atom_site_aniso_U_12
_atom_site_aniso_U_13
_atom_site_aniso_U_23
Cu1 0.0308(4) 0.0154(3) 0.0324(4) -0.0018(2) 0.0046(2) -0.0005(2)
O1W 0.0446(15) 0.0204(11) 0.0499(15) -0.0021(10) 0.0169(12) 0.0013(10)
N1 0.0377(15) 0.0218(12) 0.0287(14) -0.0019(11) 0.0008(12) -0.0001(11)
O3 0.0377(13) 0.0797(19) 0.0313(13) -0.0009(13) 0.0027(10) 0.0111(12)
O4 0.0581(16) 0.0696(19) 0.0397(15) 0.0147(14) 0.0168(12) 0.0132(13)
N3 0.0356(15) 0.0397(15) 0.0352(15) 0.0028(12) -0.0034(12) 0.0006(12)
C1 0.0340(16) 0.0215(14) 0.0294(15) -0.0018(12) 0.0060(12) -0.0035(12)
O2 0.176(4) 0.0286(16) 0.088(3) 0.001(2) 0.034(3) -0.0019(17)
O5 0.0543(19) 0.124(3) 0.079(2) 0.039(2) -0.0156(17) 0.020(2)
C6 0.0439(19) 0.0309(17) 0.0389(18) -0.0031(15) 0.0005(15) -0.0043(14)
N2 0.121(4) 0.038(2) 0.061(3) -0.017(2) 0.036(3) -0.0115(18)
C2 0.0434(19) 0.0308(17) 0.046(2) 0.0057(15) 0.0022(16) -0.0030(15)
C4 0.074(3) 0.0274(18) 0.047(2) -0.0150(18) 0.019(2) -0.0110(15)
C5 0.056(2) 0.041(2) 0.049(2) -0.0184(18) 0.0041(18) -0.0133(17)
C3 0.078(3) 0.0278(18) 0.055(2) 0.0184(18) 0.018(2) 0.0068(16)
O1 0.138(4) 0.059(2) 0.146(4) -0.045(3) -0.002(4) -0.036(2)

loop_
_atom_type_symbol
_atom_type_description
_atom_type_scat_dispersion_real
_atom_type_scat_dispersion_imag
_atom_type_scat_source
C C 0.0181 0.0091 'International Tables Vol C Tables 4.2.6.8 and 6.1.1.4'
H H 0.0000 0.0000 'International Tables Vol C Tables 4.2.6.8 and 6.1.1.4'
Cu Cu -1.9646 0.5888 'International Tables Vol C Tables 4.2.6.8 and 6.1.1.4'
N N 0.0311 0.0180 'International Tables Vol C Tables 4.2.6.8 and 6.1.1.4'
O O 0.0492 0.0322 'International Tables Vol C Tables 4.2.6.8 and 6.1.1.4'

loop_
_geom_angle_atom_site_label_1
_geom_angle_atom_site_label_2
_geom_angle_atom_site_label_3
_geom_angle_site_symmetry_1
_geom_angle_site_symmetry_3
_geom_angle
_geom_angle_publ_flag
O1W Cu1 O1W . 3_666 180.0 ?
O1W Cu1 N1 3_666 3_666 87.62(11) ?
O1W Cu1 N1 3_666 . 92.38(11) ?
O1W Cu1 N1 . 3_666 92.38(11) ?
O1W Cu1 N1 . . 87.62(11) ?
O1W Cu1 O3 . 3_666 85.93(12) ?
O1W Cu1 O3 . . 94.07(12) ?
O1W Cu1 O3 3_666 3_666 94.07(12) ?
O1W Cu1 O3 3_666 . 85.93(12) ?
N1 Cu1 N1 3_666 . 180.0 ?
N1 Cu1 O3 3_666 3_666 95.99(11) ?
N1 Cu1 O3 . 3_666 84.01(11) ?
N1 Cu1 O3 3_666 . 84.01(11) ?
N1 Cu1 O3 . . 95.99(11) ?
O3 Cu1 O3 3_666 . 180.0 ?
Cu1 O1W H1WA . . 117(4) ?
Cu1 O1W H1WB . . 116(4) ?
H1WA O1W H1WB . . 105(5) ?
Cu1 N1 H1A . . 101(3) ?
Cu1 N1 H1B . . 100(3) ?
C1 N1 Cu1 . . 120.2(2) ?
C1 N1 H1A . . 111(3) ?
C1 N1 H1B . . 114(3) ?
H1A N1 H1B . . 109(4) ?
N3 O3 Cu1 . . 122.4(2) ?
O4 N3 O3 . . 119.4(3) ?
O5 N3 O3 . . 117.8(3) ?
O5 N3 O4 . . 122.8(3) ?
C6 C1 N1 . . 118.3(3) ?
C2 C1 N1 . . 120.8(3) ?
C2 C1 C6 . . 120.9(3) ?
C1 C6 H6 . . 120.1 ?
C5 C6 C1 . . 119.9(3) ?
C5 C6 H6 . . 120.1 ?
O2 N2 C4 . . 117.7(5) ?
O2 N2 O1 . . 124.6(4) ?
O1 N2 C4 . . 117.7(5) ?
C1 C2 H2 . . 120.6 ?
C1 C2 C3 . . 118.7(4) ?
C3 C2 H2 . . 120.6 ?
C5 C4 N2 . . 118.1(4) ?
C5 C4 C3 . . 122.4(3) ?
C3 C4 N2 . . 119.5(4) ?
C6 C5 H5 . . 120.4 ?
C4 C5 C6 . . 119.2(4) ?
C4 C5 H5 . . 120.4 ?
C2 C3 H3 . . 120.5 ?
C4 C3 C2 . . 118.9(4) ?
C4 C3 H3 . . 120.5 ?

loop_
_geom_bond_atom_site_label_1
_geom_bond_atom_site_label_2
_geom_bond_site_symmetry_2
_geom_bond_distance
_geom_bond_publ_flag
Cu1 O1W . 1.996(2) ?
Cu1 O1W 3_666 1.996(2) ?
Cu1 N1 . 2.055(3) ?
Cu1 N1 3_666 2.055(3) ?
Cu1 O3 3_666 2.367(2) ?
Cu1 O3 . 2.367(2) ?
O1W H1WA . 0.81(6) ?
O1W H1WB . 0.76(6) ?
N1 C1 . 1.431(4) ?
N1 H1A . 0.82(4) ?
N1 H1B . 0.86(4) ?
O3 N3 . 1.272(4) ?
O4 N3 . 1.219(4) ?
N3 O5 . 1.217(4) ?
C1 C6 . 1.389(5) ?
C1 C2 . 1.373(5) ?
O2 N2 . 1.209(6) ?
C6 H6 . 0.9300 ?
C6 C5 . 1.368(5) ?
N2 C4 . 1.485(5) ?
N2 O1 . 1.229(6) ?
C2 H2 . 0.9300 ?
C2 C3 . 1.403(5) ?
C4 C5 . 1.363(6) ?
C4 C3 . 1.367(6) ?
C5 H5 . 0.9300 ?
C3 H3 . 0.9300 ?

loop_
_geom_hbond_atom_site_label_D
_geom_hbond_atom_site_label_H
_geom_hbond_atom_site_label_A
_geom_hbond_site_symmetry_D
_geom_hbond_site_symmetry_H
_geom_hbond_site_symmetry_A
_geom_hbond_distance_DH
_geom_hbond_distance_HA
_geom_hbond_distance_DA
_geom_hbond_angle_DHA
_geom_hbond_publ_flag
N1 H1A O4 ? ? . 0.82(4) 2.30(4) 3.021(4) 147(4) yes
O1W H1WA O3 . . 1_655 0.81(5) 2.07(5) 2.828(4) 156(5) yes
O1W H1WA O5 . . 1_655 0.81(5) 2.28(5) 2.979(5) 145(5) yes
N1 H1A O4 . . 3_665 0.82(4) 2.42(4) 3.057(4) 135(3) yes
N1 H1B O3 . . 1_655 0.86(4) 2.34(4) 3.103(4) 148(4) yes
N1 H1B O3 . . 3_666 0.86(4) 2.60(5) 2.968(4) 107(3) yes
O1W H1WB O1 . . 2_655 0.76(6) 2.64(5) 3.085(5) 120(5) yes
O1W H1WB O2 . . 2_655 0.77(6) 2.26(6) 3.022(5) 171(5) yes

loop_
_geom_torsion_atom_site_label_1
_geom_torsion_atom_site_label_2
_geom_torsion_atom_site_label_3
_geom_torsion_atom_site_label_4
_geom_torsion_site_symmetry_1
_geom_torsion_site_symmetry_2
_geom_torsion_site_symmetry_3
_geom_torsion_site_symmetry_4
_geom_torsion
_geom_torsion_publ_flag
Cu1 N1 C1 C6 . . . . 81.0(3) ?
Cu1 N1 C1 C2 . . . . -97.5(3) ?
Cu1 O3 N3 O4 . . . . 17.1(4) ?
Cu1 O3 N3 O5 . . . . -163.2(3) ?
N1 C1 C6 C5 . . . . -178.4(3) ?
N1 C1 C2 C3 . . . . 179.2(3) ?
C1 C6 C5 C4 . . . . -0.2(6) ?
C1 C2 C3 C4 . . . . -1.6(6) ?
O2 N2 C4 C5 . . . . 173.9(4) ?
O2 N2 C4 C3 . . . . -5.9(6) ?
C6 C1 C2 C3 . . . . 0.7(5) ?
N2 C4 C5 C6 . . . . 179.5(4) ?
N2 C4 C3 C2 . . . . -178.6(4) ?
C2 C1 C6 C5 . . . . 0.2(5) ?
C5 C4 C3 C2 . . . . 1.6(6) ?
C3 C4 C5 C6 . . . . -0.7(6) ?
O1 N2 C4 C5 . . . . -5.2(6) ?
O1 N2 C4 C3 . . . . 175.0(4) ?

_cod_database_fobs_code 2244202
